data_7233098
loop_
_publ_author_name
'Zi\;eba, Sylwia'
'Dubis, Alina Teresa'
'Gzella, Andrzej K.'
'\/Lawniczak, Pawe\/l'
'Pogorzelec-Glaser, Katarzyna'
'Lapinski, Andrzej'

_publ_section_title
;
 Toward a new type of proton conductors based on imidazole and aromatic
 acids
;
_journal_name_full 'Physical Chemistry Chemical Physics'
_journal_paper_doi 10.1039/C9CP01888C
_journal_year 2019
_chemical_formula_moiety 'C7 H5 O3^-^, C3 H5 N2^+^'
_chemical_formula_sum 'C10 H10 N2 O3'
_chemical_formula_weight 206.20
_chemical_melting_point 402.0(10)
_chemical_name_systematic
;
Imidazolium 2-hydroxybenzoate
;
_space_group_crystal_system orthorhombic
_space_group_IT_number 61
_space_group_name_Hall '-P 2ac 2ab'
_space_group_name_H-M_alt 'P b c a'
_symmetry_space_group_name_Hall '-P 2ac 2ab'
_symmetry_space_group_name_H-M 'P b c a'
_atom_sites_solution_hydrogens mixed
_atom_sites_solution_primary direct
_atom_sites_solution_secondary difmap
_audit_creation_method SHELXL-2014
_audit_update_record
;
2019-01-19 deposited with the CCDC.    2019-07-11 downloaded from the CCDC.
;
_cell_angle_alpha 90
_cell_angle_beta 90
_cell_angle_gamma 90
_cell_formula_units_Z 8
_cell_length_a 11.0905(6)
_cell_length_b 10.9922(5)
_cell_length_c 16.1833(8)
_cell_measurement_reflns_used 6107
_cell_measurement_temperature 130.0(1)
_cell_measurement_theta_max 29.22
_cell_measurement_theta_min 4.28
_cell_volume 1972.89(17)
_computing_cell_refinement 'CrysAlisPro 1.171.38.46 (Rigaku OD, 2015)'
_computing_data_collection 'CrysAlisPro 1.171.38.46 (Rigaku OD, 2015)'
_computing_data_reduction 'CrysAlisPro 1.171.38.46 (Rigaku OD, 2015)'
_computing_molecular_graphics 'ORTEP-3 for Windows (Farrugia, 2012)'
_computing_publication_material
; 
WINGX (Farrugia, 2012), OLEX2 v1.2-alpha (Dolomanov et al., 2009), 
PLATON (Spek, 2009)
;
_computing_structure_refinement 'SHELXL-2014 (Sheldrick, 2015)'
_computing_structure_solution 'SHELXT (Sheldrick, 2015)'
_diffrn_ambient_temperature 130.0(1)
_diffrn_detector_area_resol_mean 10.3991
_diffrn_measured_fraction_theta_full 0.998
_diffrn_measured_fraction_theta_max 0.930
_diffrn_measurement_device_type 'SuperNova, Dual, Cu at zero, Atlas'
_diffrn_measurement_method '\w scans'
_diffrn_radiation_type MoK\a
_diffrn_radiation_wavelength 0.71073
_diffrn_reflns_av_R_equivalents 0.0360
_diffrn_reflns_av_unetI/netI 0.0236
_diffrn_reflns_Laue_measured_fraction_full 0.998
_diffrn_reflns_Laue_measured_fraction_max 0.930
_diffrn_reflns_limit_h_max 13
_diffrn_reflns_limit_h_min -14
_diffrn_reflns_limit_k_max 15
_diffrn_reflns_limit_k_min -13
_diffrn_reflns_limit_l_max 22
_diffrn_reflns_limit_l_min -21
_diffrn_reflns_number 16447
_diffrn_reflns_point_group_measured_fraction_full 0.998
_diffrn_reflns_point_group_measured_fraction_max 0.930
_diffrn_reflns_theta_full 25.242
_diffrn_reflns_theta_max 29.599
_diffrn_reflns_theta_min 2.517
_diffrn_source 'micro-focus sealed X-ray tube'
_exptl_absorpt_coefficient_mu 0.105
_exptl_absorpt_correction_T_max 1.00000
_exptl_absorpt_correction_T_min 0.62815
_exptl_absorpt_correction_type multi-scan
_exptl_absorpt_process_details
;
CrysAlisPro 1.171.38.46 (Rigaku Oxford Diffraction, 2015)
Empirical absorption correction using spherical harmonics,
implemented in SCALE3 ABSPACK scaling algorithm.
;
_exptl_crystal_colour colourless
_exptl_crystal_density_diffrn 1.388
_exptl_crystal_description block
_exptl_crystal_F_000 864
_exptl_crystal_recrystallization_method 'Re-crystallisation from solvent: AcOEt'
_exptl_crystal_size_max 0.24
_exptl_crystal_size_mid 0.22
_exptl_crystal_size_min 0.11
_refine_diff_density_max 0.260
_refine_diff_density_min -0.297
_refine_diff_density_rms 0.056
_refine_ls_extinction_method none
_refine_ls_goodness_of_fit_ref 1.087
_refine_ls_hydrogen_treatment mixed
_refine_ls_matrix_type full
_refine_ls_number_parameters 148
_refine_ls_number_reflns 2578
_refine_ls_number_restraints 0
_refine_ls_restrained_S_all 1.087
_refine_ls_R_factor_all 0.0551
_refine_ls_R_factor_gt 0.0450
_refine_ls_shift/su_max 0.000
_refine_ls_shift/su_mean 0.000
_refine_ls_structure_factor_coef Fsqd
_refine_ls_weighting_details 'w=1/[\s^2^(Fo^2^)+(0.0528P)^2^+0.9076P] where P=(Fo^2^+2Fc^2^)/3'
_refine_ls_weighting_scheme calc
_refine_ls_wR_factor_gt 0.1132
_refine_ls_wR_factor_ref 0.1222
_reflns_Friedel_coverage 0.000
_reflns_number_gt 2173
_reflns_number_total 2578
_reflns_threshold_expression 'I > 2\s(I)'
_cod_data_source_file c9cp01888c2.cif
_cod_data_source_block shelx
_cod_depositor_comments
;
The following automatic conversions were performed:

'_chemical_melting_point' value '401-403' was changed to '402.0(10)'
- the average value was taken and precision was estimated.

Automatic conversion script
Id: cif_fix_values 4973 2017-02-22 13:04:09Z antanas 
;
_cod_original_cell_volume 1972.89(16)
_cod_database_code 7233098
_shelx_space_group_comment
;
The symmetry employed for this shelxl refinement is uniquely defined
by the following loop, which should always be used as a source of
symmetry information in preference to the above space-group names.
They are only intended as comments.
;
_shelxl_version_number 2014-3

loop_
_space_group_symop_operation_xyz
'x, y, z'
'-x+1/2, -y, z+1/2'
'-x, y+1/2, -z+1/2'
'x+1/2, -y+1/2, -z'
'-x, -y, -z'
'x-1/2, y, -z-1/2'
'x, -y-1/2, z-1/2'
'-x-1/2, y-1/2, z'

loop_
_atom_site_label
_atom_site_type_symbol
_atom_site_fract_x
_atom_site_fract_y
_atom_site_fract_z
_atom_site_U_iso_or_equiv
_atom_site_adp_type
_atom_site_occupancy
_atom_site_site_symmetry_order
_atom_site_calc_flag
_atom_site_refinement_flags_posn
_atom_site_refinement_flags_adp
C1B C 0.53970(11) 0.48454(11) 0.34064(7) 0.0205(3) Uani 1 1 d . .
C2B C 0.57456(12) 0.36197(12) 0.33660(8) 0.0258(3) Uani 1 1 d . .
C3B C 0.66407(14) 0.32533(14) 0.28155(9) 0.0326(3) Uani 1 1 d . .
H3B H 0.6876 0.2423 0.2793 0.039 Uiso 1 1 calc R U
C4B C 0.71830(13) 0.40890(15) 0.23058(9) 0.0338(3) Uani 1 1 d . .
H4B H 0.7801 0.3834 0.1938 0.041 Uiso 1 1 calc R U
C5B C 0.68377(14) 0.53014(14) 0.23218(9) 0.0318(3) Uani 1 1 d . .
H5B H 0.7206 0.5872 0.1960 0.038 Uiso 1 1 calc R U
C6B C 0.59513(13) 0.56722(12) 0.28698(8) 0.0262(3) Uani 1 1 d . .
H6B H 0.5715 0.6503 0.2882 0.031 Uiso 1 1 calc R U
C7B C 0.44551(11) 0.52569(11) 0.40040(7) 0.0207(3) Uani 1 1 d . .
O8B O 0.42130(8) 0.63612(8) 0.40750(6) 0.0259(2) Uani 1 1 d . .
O9B O 0.39079(8) 0.44320(8) 0.44189(6) 0.0244(2) Uani 1 1 d . .
O10A O 0.52432(11) 0.27630(9) 0.38545(7) 0.0385(3) Uani 1 1 d . .
H10A H 0.468(2) 0.323(2) 0.4174(14) 0.063(7) Uiso 1 1 d . .
N1A N 0.20958(11) 0.55323(10) 0.52389(7) 0.0250(3) Uani 1 1 d . .
H1A H 0.275(2) 0.5218(19) 0.4951(13) 0.054(6) Uiso 1 1 d . .
N2A N 0.07870(11) 0.68284(11) 0.56675(7) 0.0280(3) Uani 1 1 d . .
H2A H 0.034(2) 0.754(2) 0.5733(13) 0.056(6) Uiso 1 1 d . .
C1A C 0.17534(12) 0.66830(12) 0.51944(9) 0.0257(3) Uani 1 1 d . .
H1AA H 0.2135 0.7301 0.4878 0.031 Uiso 1 1 calc R U
C3A C 0.13250(14) 0.49271(13) 0.57533(9) 0.0303(3) Uani 1 1 d . .
H3A H 0.1359 0.4089 0.5895 0.036 Uiso 1 1 calc R U
C2A C 0.05116(14) 0.57389(14) 0.60201(9) 0.0328(3) Uani 1 1 d . .
H2AA H -0.0138 0.5583 0.6388 0.039 Uiso 1 1 calc R U

loop_
_atom_site_aniso_label
_atom_site_aniso_U_11
_atom_site_aniso_U_22
_atom_site_aniso_U_33
_atom_site_aniso_U_23
_atom_site_aniso_U_13
_atom_site_aniso_U_12
C1B 0.0177(6) 0.0240(6) 0.0198(6) -0.0010(5) -0.0022(4) -0.0017(4)
C2B 0.0269(7) 0.0267(6) 0.0236(6) 0.0021(5) 0.0014(5) 0.0035(5)
C3B 0.0319(8) 0.0352(7) 0.0306(7) -0.0024(6) 0.0039(6) 0.0095(6)
C4B 0.0244(7) 0.0493(9) 0.0277(7) -0.0080(6) 0.0055(5) -0.0013(6)
C5B 0.0314(7) 0.0405(8) 0.0234(7) -0.0033(6) 0.0043(5) -0.0145(6)
C6B 0.0287(7) 0.0263(6) 0.0235(6) -0.0018(5) -0.0008(5) -0.0075(5)
C7B 0.0175(6) 0.0231(6) 0.0213(6) -0.0020(5) -0.0037(4) -0.0012(4)
O8B 0.0228(5) 0.0211(4) 0.0338(5) -0.0043(4) -0.0005(4) -0.0008(3)
O9B 0.0231(5) 0.0243(5) 0.0259(5) -0.0003(4) 0.0043(4) -0.0018(3)
O10A 0.0523(7) 0.0245(5) 0.0386(6) 0.0080(4) 0.0176(5) 0.0088(5)
N1A 0.0217(6) 0.0277(6) 0.0257(6) -0.0018(4) 0.0006(4) 0.0043(4)
N2A 0.0264(6) 0.0285(6) 0.0290(6) -0.0058(5) -0.0023(5) 0.0072(5)
C1A 0.0250(7) 0.0250(6) 0.0271(7) 0.0022(5) -0.0016(5) -0.0017(5)
C3A 0.0344(8) 0.0261(7) 0.0306(7) 0.0044(6) -0.0010(6) -0.0011(6)
C2A 0.0291(7) 0.0411(8) 0.0283(7) 0.0017(6) 0.0047(6) -0.0038(6)

loop_
_atom_type_symbol
_atom_type_description
_atom_type_scat_dispersion_real
_atom_type_scat_dispersion_imag
_atom_type_scat_source
C C 0.0033 0.0016 'International Tables Vol C Tables 4.2.6.8 and 6.1.1.4'
H H 0.0000 0.0000 'International Tables Vol C Tables 4.2.6.8 and 6.1.1.4'
N N 0.0061 0.0033 'International Tables Vol C Tables 4.2.6.8 and 6.1.1.4'
O O 0.0106 0.0060 'International Tables Vol C Tables 4.2.6.8 and 6.1.1.4'

loop_
_geom_angle_atom_site_label_1
_geom_angle_atom_site_label_2
_geom_angle_atom_site_label_3
_geom_angle
C6B C1B C2B 118.28(12)
C6B C1B C7B 120.82(12)
C2B C1B C7B 120.91(11)
O10A C2B C3B 117.83(13)
O10A C2B C1B 121.93(12)
C3B C2B C1B 120.24(13)
C4B C3B C2B 120.18(14)
C4B C3B H3B 119.9
C2B C3B H3B 119.9
C3B C4B C5B 120.70(13)
C3B C4B H4B 119.6
C5B C4B H4B 119.6
C6B C5B C4B 119.38(13)
C6B C5B H5B 120.3
C4B C5B H5B 120.3
C5B C6B C1B 121.19(13)
C5B C6B H6B 119.4
C1B C6B H6B 119.4
O8B C7B O9B 122.55(12)
O8B C7B C1B 120.29(11)
O9B C7B C1B 117.14(11)
C2B O10A H10A 102.3(14)
C1A N1A C3A 108.62(12)
C1A N1A H1A 123.6(13)
C3A N1A H1A 127.8(13)
C1A N2A C2A 108.49(12)
C1A N2A H2A 126.4(14)
C2A N2A H2A 125.1(14)
N1A C1A N2A 108.40(12)
N1A C1A H1AA 125.8
N2A C1A H1AA 125.8
C2A C3A N1A 107.05(13)
C2A C3A H3A 126.5
N1A C3A H3A 126.5
C3A C2A N2A 107.44(13)
C3A C2A H2AA 126.3
N2A C2A H2AA 126.3

loop_
_geom_bond_atom_site_label_1
_geom_bond_atom_site_label_2
_geom_bond_distance
C1B C6B 1.3993(18)
C1B C2B 1.4031(18)
C1B C7B 1.4938(17)
C2B O10A 1.3499(17)
C2B C3B 1.3933(19)
C3B C4B 1.373(2)
C3B H3B 0.9500
C4B C5B 1.387(2)
C4B H4B 0.9500
C5B C6B 1.385(2)
C5B H5B 0.9500
C6B H6B 0.9500
C7B O8B 1.2484(15)
C7B O9B 1.2811(15)
O10A H10A 0.96(2)
N1A C1A 1.3227(17)
N1A C3A 1.3661(19)
N1A H1A 0.93(2)
N2A C1A 1.3268(18)
N2A C2A 1.361(2)
N2A H2A 0.93(2)
C1A H1AA 0.9500
C3A C2A 1.340(2)
C3A H3A 0.9500
C2A H2AA 0.9500

loop_
_geom_torsion_atom_site_label_1
_geom_torsion_atom_site_label_2
_geom_torsion_atom_site_label_3
_geom_torsion_atom_site_label_4
_geom_torsion
C6B C1B C2B O10A -179.10(13)
C7B C1B C2B O10A 0.6(2)
C6B C1B C2B C3B 1.4(2)
C7B C1B C2B C3B -178.86(12)
O10A C2B C3B C4B -179.87(14)
C1B C2B C3B C4B -0.3(2)
C2B C3B C4B C5B -1.0(2)
C3B C4B C5B C6B 1.2(2)
C4B C5B C6B C1B -0.1(2)
C2B C1B C6B C5B -1.17(19)
C7B C1B C6B C5B 179.08(12)
C6B C1B C7B O8B -5.30(18)
C2B C1B C7B O8B 174.95(12)
C6B C1B C7B O9B 173.51(11)
C2B C1B C7B O9B -6.23(17)
C3A N1A C1A N2A 0.12(16)
C2A N2A C1A N1A -0.03(16)
C1A N1A C3A C2A -0.16(17)
N1A C3A C2A N2A 0.15(17)
C1A N2A C2A C3A -0.08(17)
